data_7201429
loop_
_publ_author_name
'Deifel, Nicholas P.'
'Cahill, Christopher L.'

_publ_section_title
;
 The uranyl tetrachloride anion as a tecton in the assembly of U(VI)
 hybrid materials
;
_journal_issue 12
_journal_name_full CrystEngComm
_journal_page_first 2739
_journal_paper_doi 10.1039/b911470j
_journal_volume 11
_journal_year 2009
_chemical_formula_sum 'C10 H10 Cl4 N2 O2 U'
_chemical_formula_weight 570.04
_chemical_name_systematic
;
?
;
_space_group_IT_number 2
_symmetry_cell_setting triclinic
_symmetry_space_group_name_Hall '-P 1'
_symmetry_space_group_name_H-M 'P -1'
_atom_sites_solution_hydrogens geom
_atom_sites_solution_primary direct
_atom_sites_solution_secondary difmap
_audit_creation_method SHELXL-97
_cell_angle_alpha 71.139(2)
_cell_angle_beta 73.078(2)
_cell_angle_gamma 86.534(2)
_cell_formula_units_Z 1
_cell_length_a 5.5670(7)
_cell_length_b 8.5723(10)
_cell_length_c 8.8394(11)
_cell_measurement_temperature 298(2)
_cell_volume 381.64(8)
_computing_cell_refinement 'SAINTPLUS (Bruker AXS, 2005)'
_computing_data_collection 'APEX II (Bruker AXS, 2005)'
_computing_data_reduction 'SAINTPLUS (Bruker AXS, 2005)'
_computing_publication_material 'WINGX (Farrugia, 1998)'
_computing_structure_refinement 'SHELXL-97 (Sheldrick, 1997)'
_computing_structure_solution 'SHELXS (Sheldrick, 2004)'
_diffrn_ambient_temperature 298(2)
_diffrn_measured_fraction_theta_full 0.915
_diffrn_measured_fraction_theta_max 0.915
_diffrn_measurement_device_type 'Bruker APEX II CCD'
_diffrn_measurement_method 'phi and omega scans'
_diffrn_radiation_monochromator graphite
_diffrn_radiation_source 'fine-focus sealed tube'
_diffrn_radiation_type MoK\a
_diffrn_radiation_wavelength 0.71073
_diffrn_reflns_av_R_equivalents 0.0239
_diffrn_reflns_av_sigmaI/netI 0.0210
_diffrn_reflns_limit_h_max 7
_diffrn_reflns_limit_h_min -6
_diffrn_reflns_limit_k_max 11
_diffrn_reflns_limit_k_min -12
_diffrn_reflns_limit_l_max 12
_diffrn_reflns_limit_l_min -12
_diffrn_reflns_number 7117
_diffrn_reflns_theta_full 30.17
_diffrn_reflns_theta_max 30.17
_diffrn_reflns_theta_min 2.51
_exptl_absorpt_coefficient_mu 11.329
_exptl_absorpt_correction_T_max 0.516
_exptl_absorpt_correction_T_min 0.347
_exptl_absorpt_correction_type empirical
_exptl_absorpt_process_details 'SADABS, Sheldrick (2008)'
_exptl_crystal_colour yellow
_exptl_crystal_density_diffrn 2.480
_exptl_crystal_density_method 'not measured'
_exptl_crystal_description plate
_exptl_crystal_F_000 226
_exptl_crystal_size_max 0.14
_exptl_crystal_size_mid 0.08
_exptl_crystal_size_min 0.06
_refine_diff_density_max 1.909
_refine_diff_density_min -1.531
_refine_diff_density_rms 0.162
_refine_ls_extinction_method none
_refine_ls_goodness_of_fit_ref 1.018
_refine_ls_hydrogen_treatment constr
_refine_ls_matrix_type full
_refine_ls_number_parameters 88
_refine_ls_number_reflns 2059
_refine_ls_number_restraints 0
_refine_ls_restrained_S_all 1.018
_refine_ls_R_factor_all 0.0260
_refine_ls_R_factor_gt 0.0260
_refine_ls_shift/su_max 0.000
_refine_ls_shift/su_mean 0.000
_refine_ls_structure_factor_coef Fsqd
_refine_ls_weighting_details 'calc w=1/[\s^2^(Fo^2^)+(0.0409P)^2^+1.2924P] where P=(Fo^2^+2Fc^2^)/3'
_refine_ls_weighting_scheme calc
_refine_ls_wR_factor_gt 0.0665
_refine_ls_wR_factor_ref 0.0665
_reflns_number_gt 2059
_reflns_number_total 2059
_reflns_threshold_expression >2sigma(I)
_cod_data_source_file b911470j.txt
_cod_data_source_block compound1
_cod_original_formula_sum 'C10 H10 Cl4 N2 O2 U1'
_cod_database_code 7201429

loop_
_symmetry_equiv_pos_as_xyz
'x, y, z'
'-x, -y, -z'

loop_
_atom_site_label
_atom_site_type_symbol
_atom_site_fract_x
_atom_site_fract_y
_atom_site_fract_z
_atom_site_U_iso_or_equiv
_atom_site_adp_type
_atom_site_occupancy
_atom_site_symmetry_multiplicity
_atom_site_calc_flag
_atom_site_refinement_flags
_atom_site_disorder_assembly
_atom_site_disorder_group
U1 U 0.0000 0.0000 0.0000 0.02686(8) Uani 1 2 d S . .
Cl2 Cl 0.1590(7) 0.3052(2) -0.0555(3) 0.1049(11) Uani 1 1 d . . .
Cl1 Cl 0.0279(5) -0.0662(2) 0.31072(19) 0.0657(5) Uani 1 1 d . . .
O1 O -0.3046(9) 0.0620(10) 0.0644(8) 0.082(2) Uani 1 1 d . . .
N1 N 0.3790(12) 0.2892(9) 0.2514(8) 0.0625(16) Uani 1 1 d . . .
H1 H 0.3530 0.2386 0.1877 0.075 Uiso 1 1 calc R . .
C1 C 0.5264(16) 0.2232(10) 0.3465(9) 0.0618(18) Uani 1 1 d . . .
H1A H 0.5971 0.1222 0.3458 0.074 Uiso 1 1 calc R . .
C2 C 0.5756(14) 0.3037(10) 0.4467(9) 0.0563(16) Uani 1 1 d . . .
H2 H 0.6791 0.2567 0.5140 0.068 Uiso 1 1 calc R . .
C3 C 0.4721(11) 0.4540(9) 0.4478(8) 0.0497(14) Uani 1 1 d . . .
C4 C 0.3125(14) 0.5154(12) 0.3501(11) 0.068(2) Uani 1 1 d . . .
H4 H 0.2337 0.6140 0.3514 0.081 Uiso 1 1 calc R . .
C5 C 0.2693(15) 0.4314(12) 0.2508(11) 0.070(2) Uani 1 1 d . . .
H5 H 0.1640 0.4740 0.1837 0.084 Uiso 1 1 calc R . .

loop_
_atom_site_aniso_label
_atom_site_aniso_U_11
_atom_site_aniso_U_22
_atom_site_aniso_U_33
_atom_site_aniso_U_23
_atom_site_aniso_U_13
_atom_site_aniso_U_12
U1 0.02855(12) 0.03192(12) 0.02821(12) -0.01540(8) -0.01470(8) 0.00591(8)
Cl2 0.221(3) 0.0472(9) 0.0625(11) 0.0006(8) -0.0736(17) -0.0488(14)
Cl1 0.1177(16) 0.0540(8) 0.0376(7) -0.0115(6) -0.0429(9) -0.0026(9)
O1 0.037(2) 0.159(6) 0.104(4) -0.106(5) -0.037(3) 0.040(3)
N1 0.065(4) 0.086(4) 0.056(3) -0.048(3) -0.015(3) -0.012(3)
C1 0.076(5) 0.069(4) 0.054(4) -0.038(3) -0.016(3) -0.006(4)
C2 0.058(4) 0.072(4) 0.053(3) -0.038(3) -0.017(3) -0.001(3)
C3 0.034(2) 0.077(4) 0.055(3) -0.047(3) -0.007(2) -0.005(3)
C4 0.051(4) 0.098(6) 0.089(5) -0.068(5) -0.033(4) 0.015(4)
C5 0.056(4) 0.106(6) 0.081(5) -0.062(5) -0.032(4) 0.005(4)

loop_
_atom_type_symbol
_atom_type_description
_atom_type_scat_dispersion_real
_atom_type_scat_dispersion_imag
_atom_type_scat_source
C C 0.0033 0.0016 'International Tables Vol C Tables 4.2.6.8 and 6.1.1.4'
Cl Cl 0.1484 0.1585 'International Tables Vol C Tables 4.2.6.8 and 6.1.1.4'
U U -9.6767 9.6646 'International Tables Vol C Tables 4.2.6.8 and 6.1.1.4'
O O 0.0106 0.0060 'International Tables Vol C Tables 4.2.6.8 and 6.1.1.4'
N N 0.0061 0.0033 'International Tables Vol C Tables 4.2.6.8 and 6.1.1.4'
H H 0.0000 0.0000 'International Tables Vol C Tables 4.2.6.8 and 6.1.1.4'

loop_
_geom_angle_atom_site_label_1
_geom_angle_atom_site_label_2
_geom_angle_atom_site_label_3
_geom_angle
_geom_angle_site_symmetry_1
_geom_angle_site_symmetry_3
_geom_angle_publ_flag
O1 U1 O1 180.0(5) 2 . ?
O1 U1 Cl2 91.9(3) 2 . ?
O1 U1 Cl2 88.1(3) . . ?
O1 U1 Cl2 88.1(3) 2 2 ?
O1 U1 Cl2 91.9(3) . 2 ?
Cl2 U1 Cl2 180.00(3) . 2 ?
O1 U1 Cl1 91.2(2) 2 . ?
O1 U1 Cl1 88.8(2) . . ?
Cl2 U1 Cl1 86.78(6) . . ?
Cl2 U1 Cl1 93.22(6) 2 . ?
O1 U1 Cl1 88.8(2) 2 2 ?
O1 U1 Cl1 91.2(2) . 2 ?
Cl2 U1 Cl1 93.22(6) . 2 ?
Cl2 U1 Cl1 86.78(6) 2 2 ?
Cl1 U1 Cl1 180.0 . 2 ?
C1 N1 C5 122.2(6) . . ?
C1 N1 H1 118.9 . . ?
C5 N1 H1 118.9 . . ?
N1 C1 C2 120.0(7) . . ?
N1 C1 H1A 120.0 . . ?
C2 C1 H1A 120.0 . . ?
C1 C2 C3 120.4(7) . . ?
C1 C2 H2 119.8 . . ?
C3 C2 H2 119.8 . . ?
C2 C3 C4 117.4(6) . . ?
C2 C3 C3 121.4(8) . 2_666 ?
C4 C3 C3 121.2(8) . 2_666 ?
C5 C4 C3 120.4(8) . . ?
C5 C4 H4 119.8 . . ?
C3 C4 H4 119.8 . . ?
N1 C5 C4 119.6(8) . . ?
N1 C5 H5 120.2 . . ?
C4 C5 H5 120.2 . . ?

loop_
_geom_bond_atom_site_label_1
_geom_bond_atom_site_label_2
_geom_bond_distance
_geom_bond_site_symmetry_2
_geom_bond_publ_flag
U1 O1 1.734(4) 2 ?
U1 O1 1.734(4) . ?
U1 Cl2 2.6581(17) . ?
U1 Cl2 2.6581(17) 2 ?
U1 Cl1 2.6683(14) . ?
U1 Cl1 2.6683(14) 2 ?
N1 C1 1.318(11) . ?
N1 C5 1.329(11) . ?
N1 H1 0.8600 . ?
C1 C2 1.377(8) . ?
C1 H1A 0.9300 . ?
C2 C3 1.381(10) . ?
C2 H2 0.9300 . ?
C3 C4 1.382(10) . ?
C3 C3 1.495(10) 2_666 ?
C4 C5 1.379(9) . ?
C4 H4 0.9300 . ?
C5 H5 0.9300 . ?

loop_
_geom_hbond_atom_site_label_D
_geom_hbond_atom_site_label_H
_geom_hbond_atom_site_label_A
_geom_hbond_distance_DH
_geom_hbond_distance_HA
_geom_hbond_distance_DA
_geom_hbond_angle_DHA
_geom_hbond_site_symmetry_A
N1 H1 Cl2 0.86 2.57 3.249(6) 136.7 .
N1 H1 O1 0.86 2.57 3.099(8) 120.4 1_655
N1 H1 Cl1 0.86 2.98 3.531(6) 123.9 .
